data_7242275
loop_
_publ_author_name
'Chen, Pengfei'
'Yin, Yuanye'
'Ni, Yingyong'
'Zhu, Huichao'
'Huang, Jianyan'
'Yang, Jiaxiang'
'Yang, Jianjun'
'Kong, Lin'

_publ_section_title
;
 Molecular engineering of carbazole--acrylonitrile fluorophores:
 substituent-dependent optical properties and mechanochromism
;
_journal_issue 11
_journal_name_full CrystEngComm
_journal_page_first 2289
_journal_page_last 2296
_journal_paper_doi 10.1039/D1CE00012H
_journal_volume 23
_journal_year 2021
_chemical_formula_sum 'C30 H27 Br N4'
_chemical_formula_weight 523.47
_chemical_name_common zhu06
_chemical_name_systematic brkznbr2
_space_group_IT_number 14
_space_group_name_Hall '-P 2ybc'
_space_group_name_H-M_alt 'P 1 21/c 1'
_symmetry_cell_setting monoclinic
_symmetry_space_group_name_H-M 'P 1 21/c 1'
_atom_sites_solution_hydrogens geom
_atom_sites_solution_primary direct
_atom_sites_solution_secondary difmap
_audit_creation_method SHELXL-97
_audit_update_record
;
2017-03-29 deposited with the CCDC.	2021-02-02 downloaded from the CCDC.
;
_cell_angle_alpha 90.00
_cell_angle_beta 105.956(7)
_cell_angle_gamma 90.00
_cell_formula_units_Z 4
_cell_length_a 17.509(9)
_cell_length_b 12.679(7)
_cell_length_c 12.592(7)
_cell_measurement_reflns_used 6202
_cell_measurement_temperature 296(2)
_cell_measurement_theta_max 23.73
_cell_measurement_theta_min 2.33
_cell_volume 2688(3)
_computing_structure_refinement 'SHELXL-97 (Sheldrick, 1997)'
_computing_structure_solution 'SHELXS-97 (Sheldrick, 1990)'
_diffrn_ambient_temperature 296(2)
_diffrn_measured_fraction_theta_full 0.999
_diffrn_measured_fraction_theta_max 0.999
_diffrn_measurement_device_type 'CCD area detector'
_diffrn_radiation_monochromator graphite
_diffrn_radiation_source 'fine-focus sealed tube'
_diffrn_radiation_type MoK\a
_diffrn_radiation_wavelength 0.71073
_diffrn_reflns_av_R_equivalents 0.0494
_diffrn_reflns_av_sigmaI/netI 0.0467
_diffrn_reflns_limit_h_max 19
_diffrn_reflns_limit_h_min -20
_diffrn_reflns_limit_k_max 15
_diffrn_reflns_limit_k_min -15
_diffrn_reflns_limit_l_max 14
_diffrn_reflns_limit_l_min -14
_diffrn_reflns_number 18523
_diffrn_reflns_theta_full 25.00
_diffrn_reflns_theta_max 25.00
_diffrn_reflns_theta_min 2.01
_exptl_absorpt_coefficient_mu 1.554
_exptl_absorpt_correction_T_max 0.7781
_exptl_absorpt_correction_T_min 0.7567
_exptl_crystal_colour red
_exptl_crystal_density_diffrn 1.294
_exptl_crystal_density_method 'not measured'
_exptl_crystal_description bulk
_exptl_crystal_F_000 1080
_exptl_crystal_size_max 0.19
_exptl_crystal_size_mid 0.18
_exptl_crystal_size_min 0.17
_refine_diff_density_max 2.227
_refine_diff_density_min -0.596
_refine_diff_density_rms 0.073
_refine_ls_extinction_method none
_refine_ls_goodness_of_fit_ref 1.039
_refine_ls_hydrogen_treatment mixed
_refine_ls_matrix_type full
_refine_ls_number_parameters 319
_refine_ls_number_reflns 4735
_refine_ls_number_restraints 0
_refine_ls_restrained_S_all 1.039
_refine_ls_R_factor_all 0.0933
_refine_ls_R_factor_gt 0.0701
_refine_ls_shift/su_max 0.000
_refine_ls_shift/su_mean 0.000
_refine_ls_structure_factor_coef Fsqd
_refine_ls_weighting_details 'calc w=1/[\s^2^(Fo^2^)+(0.1281P)^2^+2.8648P] where P=(Fo^2^+2Fc^2^)/3'
_refine_ls_weighting_scheme calc
_refine_ls_wR_factor_gt 0.2071
_refine_ls_wR_factor_ref 0.2285
_reflns_number_gt 3396
_reflns_number_total 4735
_reflns_threshold_expression >2sigma(I)
_cod_data_source_file d1ce00012h2.cif
_cod_data_source_block brkznbr2
_cod_depositor_comments
;
The following automatic conversions were performed:

data item '_symmetry_cell_setting' value 'Monoclinic' was changed to
'monoclinic' in accordance with the
/home/data/users/saulius/crontab/automatic-downloads/rss-feeds/RSC/lib/dictionaries/cif_core.dic
dictionary named 'cif_core.dic' version 2.4.2 last updated on
2011-04-26.

Automatic conversion script
Id: cif_fix_values 7556 2019-12-06 15:28:31Z antanas 

 Adding full bibliography for 7242273--7242277.cif.
;
_cod_original_cell_volume 2688(2)
_cod_original_sg_symbol_H-M 'P2(1)/c  '
_cod_database_code 7242275

loop_
_symmetry_equiv_pos_as_xyz
'x, y, z'
'-x, y+1/2, -z+1/2'
'-x, -y, -z'
'x, -y-1/2, z-1/2'

loop_
_atom_site_label
_atom_site_type_symbol
_atom_site_fract_x
_atom_site_fract_y
_atom_site_fract_z
_atom_site_U_iso_or_equiv
_atom_site_adp_type
_atom_site_occupancy
_atom_site_symmetry_multiplicity
_atom_site_calc_flag
_atom_site_refinement_flags
_atom_site_disorder_assembly
_atom_site_disorder_group
Br1 Br 1.06563(4) 0.38966(6) 0.67213(6) 0.1013(4) Uani 1 1 d . . .
C2 C 0.9505(3) 0.4737(4) 0.7694(4) 0.0576(11) Uani 1 1 d . . .
H2 H 0.9397 0.5217 0.7114 0.069 Uiso 1 1 calc R . .
C1 C 0.9093(2) 0.4776(3) 0.8500(3) 0.0500(10) Uani 1 1 d . . .
C3 C 1.0074(3) 0.3970(4) 0.7782(5) 0.0684(14) Uani 1 1 d . . .
C6 C 0.9271(3) 0.4058(4) 0.9384(4) 0.0581(12) Uani 1 1 d . . .
C4 C 1.0246(3) 0.3231(5) 0.8662(6) 0.0823(17) Uani 1 1 d . . .
H4 H 1.0634 0.2721 0.8699 0.099 Uiso 1 1 calc R . .
C5 C 0.9848(3) 0.3261(4) 0.9459(5) 0.0770(16) Uani 1 1 d . . .
H5 H 0.9954 0.2771 1.0031 0.092 Uiso 1 1 calc R . .
C10 C 0.8787(4) 0.3685(4) 1.1072(4) 0.0739(15) Uani 1 1 d . . .
H10A H 0.8712 0.4171 1.1630 0.089 Uiso 1 1 calc R . .
H10B H 0.9293 0.3334 1.1367 0.089 Uiso 1 1 calc R . .
C8 C 0.7988(4) 0.2350(5) 1.1820(6) 0.098(2) Uani 1 1 d . . .
H8A H 0.7821 0.2880 1.2266 0.117 Uiso 1 1 calc R . .
H8B H 0.8486 0.2053 1.2260 0.117 Uiso 1 1 calc R . .
C9 C 0.8125(4) 0.2864(6) 1.0841(6) 0.097(2) Uani 1 1 d . . .
H9A H 0.7635 0.3201 1.0432 0.117 Uiso 1 1 calc R . .
H9B H 0.8248 0.2323 1.0369 0.117 Uiso 1 1 calc R . .
C7 C 0.7371(5) 0.1488(7) 1.1545(9) 0.144(4) Uani 1 1 d . . .
H7A H 0.6893 0.1757 1.1049 0.217 Uiso 1 1 calc R . .
H7B H 0.7262 0.1246 1.2211 0.217 Uiso 1 1 calc R . .
H7C H 0.7567 0.0911 1.1201 0.217 Uiso 1 1 calc R . .
C16 C 0.7529(2) 0.6853(3) 0.8510(3) 0.0432(9) Uani 1 1 d . . .
C11 C 0.8484(2) 0.5469(3) 0.8677(3) 0.0449(9) Uani 1 1 d . . .
C12 C 0.8076(2) 0.6321(3) 0.8090(3) 0.0431(9) Uani 1 1 d . . .
H12 H 0.8168 0.6530 0.7428 0.052 Uiso 1 1 calc R . .
C14 C 0.7781(3) 0.5672(4) 1.0097(4) 0.0566(11) Uani 1 1 d . . .
H14 H 0.7676 0.5457 1.0749 0.068 Uiso 1 1 calc R . .
C13 C 0.8336(3) 0.5132(3) 0.9671(3) 0.0503(10) Uani 1 1 d . . .
C15 C 0.7402(3) 0.6525(4) 0.9515(4) 0.0546(11) Uani 1 1 d . . .
H15 H 0.7046 0.6903 0.9797 0.066 Uiso 1 1 calc R . .
C18 C 0.7267(3) 0.8766(3) 0.8416(4) 0.0520(10) Uani 1 1 d . . .
C17 C 0.7112(2) 0.7798(3) 0.7926(3) 0.0443(9) Uani 1 1 d . . .
C19 C 0.6924(3) 0.9714(4) 0.7861(4) 0.0656(13) Uani 1 1 d . . .
C20 C 0.7812(3) 0.8898(4) 0.9491(5) 0.0631(12) Uani 1 1 d . . .
C21 C 0.6568(2) 0.7697(3) 0.6841(3) 0.0487(10) Uani 1 1 d . . .
H21 H 0.6348 0.8317 0.6493 0.058 Uiso 1 1 calc R . .
C22 C 0.6349(2) 0.6797(3) 0.6286(3) 0.0470(10) Uani 1 1 d . . .
H22 H 0.6560 0.6178 0.6644 0.056 Uiso 1 1 calc R . .
C23 C 0.5817(2) 0.6688(3) 0.5186(3) 0.0476(10) Uani 1 1 d . . .
C26 C 0.5720(3) 0.5712(4) 0.4642(4) 0.0539(11) Uani 1 1 d . . .
H26 H 0.5984 0.5127 0.5013 0.065 Uiso 1 1 calc R . .
C24 C 0.5383(3) 0.7533(4) 0.4592(4) 0.0558(11) Uani 1 1 d . . .
H24 H 0.5420 0.8190 0.4930 0.067 Uiso 1 1 calc R . .
C28 C 0.4839(3) 0.6444(4) 0.2984(4) 0.0564(11) Uani 1 1 d . . .
C25 C 0.4907(3) 0.7427(4) 0.3536(4) 0.0632(12) Uani 1 1 d . . .
H25 H 0.4626 0.8007 0.3177 0.076 Uiso 1 1 calc R . .
C27 C 0.5248(3) 0.5589(4) 0.3575(4) 0.0595(12) Uani 1 1 d . . .
H27 H 0.5200 0.4927 0.3245 0.071 Uiso 1 1 calc R . .
C30 C 0.4324(5) 0.5335(5) 0.1352(5) 0.102(2) Uani 1 1 d . . .
H30A H 0.4843 0.5060 0.1397 0.154 Uiso 1 1 calc R . .
H30B H 0.4032 0.5417 0.0591 0.154 Uiso 1 1 calc R . .
H30C H 0.4047 0.4854 0.1704 0.154 Uiso 1 1 calc R . .
C29 C 0.3986(4) 0.7248(6) 0.1300(5) 0.098(2) Uani 1 1 d . . .
H29A H 0.3590 0.7490 0.1642 0.147 Uiso 1 1 calc R . .
H29B H 0.3734 0.7044 0.0552 0.147 Uiso 1 1 calc R . .
H29C H 0.4358 0.7806 0.1306 0.147 Uiso 1 1 calc R . .
N1 N 0.8809(2) 0.4279(3) 1.0089(3) 0.0608(10) Uani 1 1 d . . .
N2 N 0.6655(4) 1.0456(4) 0.7369(5) 0.0971(16) Uani 1 1 d . . .
N4 N 0.4399(3) 0.6354(4) 0.1905(4) 0.0770(13) Uani 1 1 d . . .
N3 N 0.8251(4) 0.9009(4) 1.0342(4) 0.0898(16) Uani 1 1 d . . .

loop_
_atom_site_aniso_label
_atom_site_aniso_U_11
_atom_site_aniso_U_22
_atom_site_aniso_U_33
_atom_site_aniso_U_23
_atom_site_aniso_U_13
_atom_site_aniso_U_12
Br1 0.0661(4) 0.1175(6) 0.1262(6) -0.0540(4) 0.0365(4) 0.0103(3)
C2 0.050(3) 0.058(3) 0.062(3) -0.012(2) 0.010(2) 0.006(2)
C1 0.037(2) 0.050(2) 0.056(2) -0.0064(19) 0.0021(18) 0.0046(18)
C3 0.044(3) 0.067(3) 0.088(4) -0.029(3) 0.008(2) 0.006(2)
C6 0.050(3) 0.053(3) 0.062(3) -0.006(2) -0.001(2) 0.000(2)
C4 0.055(3) 0.071(4) 0.109(5) -0.019(3) 0.003(3) 0.020(3)
C5 0.065(3) 0.052(3) 0.095(4) 0.005(3) -0.009(3) 0.013(2)
C10 0.075(4) 0.071(3) 0.065(3) 0.021(3) 0.001(3) -0.003(3)
C8 0.086(4) 0.087(4) 0.121(5) 0.035(4) 0.030(4) 0.018(3)
C9 0.086(4) 0.093(4) 0.102(5) 0.030(4) 0.007(4) -0.016(4)
C7 0.087(5) 0.112(6) 0.228(11) 0.072(7) 0.035(6) -0.010(5)
C16 0.040(2) 0.047(2) 0.043(2) -0.0015(17) 0.0125(17) -0.0001(17)
C11 0.040(2) 0.045(2) 0.047(2) -0.0056(17) 0.0079(17) 0.0001(17)
C12 0.043(2) 0.047(2) 0.0402(19) -0.0027(17) 0.0131(17) 0.0002(17)
C14 0.063(3) 0.064(3) 0.048(2) 0.009(2) 0.023(2) -0.001(2)
C13 0.048(2) 0.049(2) 0.050(2) 0.0043(18) 0.0057(19) -0.0036(19)
C15 0.054(3) 0.064(3) 0.053(2) -0.001(2) 0.028(2) 0.004(2)
C18 0.052(2) 0.051(3) 0.058(2) -0.001(2) 0.024(2) 0.0060(19)
C17 0.041(2) 0.049(2) 0.049(2) 0.0017(18) 0.0226(18) 0.0052(17)
C19 0.069(3) 0.055(3) 0.079(3) -0.004(3) 0.029(3) 0.002(2)
C20 0.071(3) 0.060(3) 0.066(3) -0.012(2) 0.029(3) -0.007(2)
C21 0.047(2) 0.049(2) 0.052(2) 0.0082(19) 0.0158(19) 0.0105(18)
C22 0.043(2) 0.048(2) 0.052(2) 0.0082(19) 0.0174(18) 0.0039(18)
C23 0.042(2) 0.050(2) 0.053(2) 0.0050(19) 0.0173(18) 0.0016(18)
C26 0.053(3) 0.046(2) 0.063(3) 0.008(2) 0.015(2) 0.0016(19)
C24 0.057(3) 0.049(3) 0.058(3) 0.000(2) 0.011(2) 0.008(2)
C28 0.050(3) 0.062(3) 0.057(3) -0.002(2) 0.013(2) -0.006(2)
C25 0.062(3) 0.057(3) 0.064(3) 0.004(2) 0.005(2) 0.010(2)
C27 0.062(3) 0.049(3) 0.066(3) -0.007(2) 0.017(2) -0.008(2)
C30 0.117(6) 0.091(5) 0.080(4) -0.018(3) -0.004(4) -0.021(4)
C29 0.099(5) 0.112(5) 0.067(3) 0.000(3) -0.006(3) 0.020(4)
N1 0.061(2) 0.052(2) 0.061(2) 0.0122(18) 0.0037(19) 0.0022(18)
N2 0.106(4) 0.057(3) 0.130(5) 0.017(3) 0.036(3) 0.013(3)
N4 0.074(3) 0.079(3) 0.066(3) -0.012(2) -0.002(2) 0.000(2)
N3 0.104(4) 0.094(4) 0.069(3) -0.021(3) 0.019(3) -0.023(3)

loop_
_atom_type_symbol
_atom_type_description
_atom_type_scat_dispersion_real
_atom_type_scat_dispersion_imag
_atom_type_scat_source
C C 0.0033 0.0016 'International Tables Vol C Tables 4.2.6.8 and 6.1.1.4'
H H 0.0000 0.0000 'International Tables Vol C Tables 4.2.6.8 and 6.1.1.4'
N N 0.0061 0.0033 'International Tables Vol C Tables 4.2.6.8 and 6.1.1.4'
Br Br -0.2901 2.4595 'International Tables Vol C Tables 4.2.6.8 and 6.1.1.4'

loop_
_geom_angle_atom_site_label_1
_geom_angle_atom_site_label_2
_geom_angle_atom_site_label_3
_geom_angle
_geom_angle_site_symmetry_1
_geom_angle_site_symmetry_3
_geom_angle_publ_flag
C3 C2 C1 118.3(5) . . ?
C3 C2 H2 120.8 . . ?
C1 C2 H2 120.8 . . ?
C2 C1 C6 120.3(4) . . ?
C2 C1 C11 133.1(4) . . ?
C6 C1 C11 106.5(4) . . ?
C2 C3 C4 121.6(5) . . ?
C2 C3 Br1 119.8(5) . . ?
C4 C3 Br1 118.6(4) . . ?
N1 C6 C1 109.6(4) . . ?
N1 C6 C5 129.4(5) . . ?
C1 C6 C5 121.0(5) . . ?
C5 C4 C3 120.8(5) . . ?
C5 C4 H4 119.6 . . ?
C3 C4 H4 119.6 . . ?
C4 C5 C6 117.9(5) . . ?
C4 C5 H5 121.0 . . ?
C6 C5 H5 121.0 . . ?
N1 C10 C9 112.7(5) . . ?
N1 C10 H10A 109.0 . . ?
C9 C10 H10A 109.0 . . ?
N1 C10 H10B 109.0 . . ?
C9 C10 H10B 109.0 . . ?
H10A C10 H10B 107.8 . . ?
C9 C8 C7 113.5(7) . . ?
C9 C8 H8A 108.9 . . ?
C7 C8 H8A 108.9 . . ?
C9 C8 H8B 108.9 . . ?
C7 C8 H8B 108.9 . . ?
H8A C8 H8B 107.7 . . ?
C8 C9 C10 115.6(6) . . ?
C8 C9 H9A 108.4 . . ?
C10 C9 H9A 108.4 . . ?
C8 C9 H9B 108.4 . . ?
C10 C9 H9B 108.4 . . ?
H9A C9 H9B 107.4 . . ?
C8 C7 H7A 109.5 . . ?
C8 C7 H7B 109.5 . . ?
H7A C7 H7B 109.5 . . ?
C8 C7 H7C 109.5 . . ?
H7A C7 H7C 109.5 . . ?
H7B C7 H7C 109.5 . . ?
C12 C16 C15 119.7(4) . . ?
C12 C16 C17 119.9(3) . . ?
C15 C16 C17 120.3(4) . . ?
C12 C11 C13 120.8(4) . . ?
C12 C11 C1 133.1(4) . . ?
C13 C11 C1 106.0(4) . . ?
C11 C12 C16 118.9(4) . . ?
C11 C12 H12 120.6 . . ?
C16 C12 H12 120.6 . . ?
C15 C14 C13 117.6(4) . . ?
C15 C14 H14 121.2 . . ?
C13 C14 H14 121.2 . . ?
N1 C13 C14 129.9(4) . . ?
N1 C13 C11 109.7(4) . . ?
C14 C13 C11 120.3(4) . . ?
C14 C15 C16 122.7(4) . . ?
C14 C15 H15 118.7 . . ?
C16 C15 H15 118.7 . . ?
C17 C18 C19 121.9(4) . . ?
C17 C18 C20 121.9(4) . . ?
C19 C18 C20 116.2(4) . . ?
C18 C17 C21 120.3(4) . . ?
C18 C17 C16 119.4(4) . . ?
C21 C17 C16 120.3(4) . . ?
N2 C19 C18 176.7(6) . . ?
N3 C20 C18 179.4(6) . . ?
C22 C21 C17 126.2(4) . . ?
C22 C21 H21 116.9 . . ?
C17 C21 H21 116.9 . . ?
C21 C22 C23 126.7(4) . . ?
C21 C22 H22 116.6 . . ?
C23 C22 H22 116.6 . . ?
C26 C23 C24 116.0(4) . . ?
C26 C23 C22 120.8(4) . . ?
C24 C23 C22 123.2(4) . . ?
C27 C26 C23 122.4(4) . . ?
C27 C26 H26 118.8 . . ?
C23 C26 H26 118.8 . . ?
C25 C24 C23 122.6(4) . . ?
C25 C24 H24 118.7 . . ?
C23 C24 H24 118.7 . . ?
N4 C28 C27 122.0(5) . . ?
N4 C28 C25 120.6(4) . . ?
C27 C28 C25 117.4(4) . . ?
C24 C25 C28 120.7(4) . . ?
C24 C25 H25 119.7 . . ?
C28 C25 H25 119.7 . . ?
C26 C27 C28 120.9(4) . . ?
C26 C27 H27 119.5 . . ?
C28 C27 H27 119.5 . . ?
N4 C30 H30A 109.5 . . ?
N4 C30 H30B 109.5 . . ?
H30A C30 H30B 109.5 . . ?
N4 C30 H30C 109.5 . . ?
H30A C30 H30C 109.5 . . ?
H30B C30 H30C 109.5 . . ?
N4 C29 H29A 109.5 . . ?
N4 C29 H29B 109.5 . . ?
H29A C29 H29B 109.5 . . ?
N4 C29 H29C 109.5 . . ?
H29A C29 H29C 109.5 . . ?
H29B C29 H29C 109.5 . . ?
C13 N1 C6 108.1(4) . . ?
C13 N1 C10 125.2(5) . . ?
C6 N1 C10 126.6(4) . . ?
C28 N4 C29 121.4(5) . . ?
C28 N4 C30 120.0(5) . . ?
C29 N4 C30 118.6(5) . . ?

loop_
_geom_bond_atom_site_label_1
_geom_bond_atom_site_label_2
_geom_bond_distance
_geom_bond_site_symmetry_2
_geom_bond_publ_flag
Br1 C3 1.892(6) . ?
C2 C3 1.374(7) . ?
C2 C1 1.398(6) . ?
C2 H2 0.9300 . ?
C1 C6 1.406(6) . ?
C1 C11 1.445(6) . ?
C3 C4 1.419(9) . ?
C6 N1 1.384(7) . ?
C6 C5 1.413(7) . ?
C4 C5 1.371(9) . ?
C4 H4 0.9300 . ?
C5 H5 0.9300 . ?
C10 N1 1.459(6) . ?
C10 C9 1.525(8) . ?
C10 H10A 0.9700 . ?
C10 H10B 0.9700 . ?
C8 C9 1.471(9) . ?
C8 C7 1.509(11) . ?
C8 H8A 0.9700 . ?
C8 H8B 0.9700 . ?
C9 H9A 0.9700 . ?
C9 H9B 0.9700 . ?
C7 H7A 0.9600 . ?
C7 H7B 0.9600 . ?
C7 H7C 0.9600 . ?
C16 C12 1.390(5) . ?
C16 C15 1.407(6) . ?
C16 C17 1.487(6) . ?
C11 C12 1.390(6) . ?
C11 C13 1.414(6) . ?
C12 H12 0.9300 . ?
C14 C15 1.371(7) . ?
C14 C13 1.409(6) . ?
C14 H14 0.9300 . ?
C13 N1 1.376(6) . ?
C15 H15 0.9300 . ?
C18 C17 1.367(6) . ?
C18 C19 1.436(7) . ?
C18 C20 1.436(8) . ?
C17 C21 1.441(6) . ?
C19 N2 1.154(7) . ?
C20 N3 1.143(7) . ?
C21 C22 1.338(6) . ?
C21 H21 0.9300 . ?
C22 C23 1.448(6) . ?
C22 H22 0.9300 . ?
C23 C26 1.402(6) . ?
C23 C24 1.404(6) . ?
C26 C27 1.379(6) . ?
C26 H26 0.9300 . ?
C24 C25 1.368(7) . ?
C24 H24 0.9300 . ?
C28 N4 1.370(6) . ?
C28 C27 1.396(7) . ?
C28 C25 1.417(7) . ?
C25 H25 0.9300 . ?
C27 H27 0.9300 . ?
C30 N4 1.457(8) . ?
C30 H30A 0.9600 . ?
C30 H30B 0.9600 . ?
C30 H30C 0.9600 . ?
C29 N4 1.444(8) . ?
C29 H29A 0.9600 . ?
C29 H29B 0.9600 . ?
C29 H29C 0.9600 . ?

loop_
_geom_torsion_atom_site_label_1
_geom_torsion_atom_site_label_2
_geom_torsion_atom_site_label_3
_geom_torsion_atom_site_label_4
_geom_torsion
_geom_torsion_site_symmetry_1
_geom_torsion_site_symmetry_2
_geom_torsion_site_symmetry_3
_geom_torsion_site_symmetry_4
_geom_torsion_publ_flag
C3 C2 C1 C6 1.1(6) . . . . ?
C3 C2 C1 C11 178.6(4) . . . . ?
C1 C2 C3 C4 -0.1(7) . . . . ?
C1 C2 C3 Br1 -179.2(3) . . . . ?
C2 C1 C6 N1 177.7(4) . . . . ?
C11 C1 C6 N1 -0.4(5) . . . . ?
C2 C1 C6 C5 -2.2(7) . . . . ?
C11 C1 C6 C5 179.8(4) . . . . ?
C2 C3 C4 C5 0.0(8) . . . . ?
Br1 C3 C4 C5 179.1(4) . . . . ?
C3 C4 C5 C6 -1.0(8) . . . . ?
N1 C6 C5 C4 -177.8(5) . . . . ?
C1 C6 C5 C4 2.0(7) . . . . ?
C7 C8 C9 C10 -175.6(7) . . . . ?
N1 C10 C9 C8 -170.9(6) . . . . ?
C2 C1 C11 C12 2.3(8) . . . . ?
C6 C1 C11 C12 -179.9(4) . . . . ?
C2 C1 C11 C13 -177.1(5) . . . . ?
C6 C1 C11 C13 0.6(4) . . . . ?
C13 C11 C12 C16 1.4(6) . . . . ?
C1 C11 C12 C16 -178.0(4) . . . . ?
C15 C16 C12 C11 0.2(6) . . . . ?
C17 C16 C12 C11 177.2(4) . . . . ?
C15 C14 C13 N1 178.3(4) . . . . ?
C15 C14 C13 C11 -0.3(7) . . . . ?
C12 C11 C13 N1 179.8(4) . . . . ?
C1 C11 C13 N1 -0.7(5) . . . . ?
C12 C11 C13 C14 -1.4(6) . . . . ?
C1 C11 C13 C14 178.2(4) . . . . ?
C13 C14 C15 C16 1.9(7) . . . . ?
C12 C16 C15 C14 -1.9(7) . . . . ?
C17 C16 C15 C14 -178.8(4) . . . . ?
C19 C18 C17 C21 -2.6(6) . . . . ?
C20 C18 C17 C21 -179.3(4) . . . . ?
C19 C18 C17 C16 175.6(4) . . . . ?
C20 C18 C17 C16 -1.0(6) . . . . ?
C12 C16 C17 C18 -112.7(4) . . . . ?
C15 C16 C17 C18 64.2(5) . . . . ?
C12 C16 C17 C21 65.5(5) . . . . ?
C15 C16 C17 C21 -117.6(4) . . . . ?
C17 C18 C19 N2 -39(11) . . . . ?
C20 C18 C19 N2 138(10) . . . . ?
C17 C18 C20 N3 121(72) . . . . ?
C19 C18 C20 N3 -56(72) . . . . ?
C18 C17 C21 C22 -177.9(4) . . . . ?
C16 C17 C21 C22 3.9(6) . . . . ?
C17 C21 C22 C23 -178.5(4) . . . . ?
C21 C22 C23 C26 171.3(4) . . . . ?
C21 C22 C23 C24 -7.4(7) . . . . ?
C24 C23 C26 C27 1.9(6) . . . . ?
C22 C23 C26 C27 -176.9(4) . . . . ?
C26 C23 C24 C25 -1.5(7) . . . . ?
C22 C23 C24 C25 177.3(4) . . . . ?
C23 C24 C25 C28 -0.7(8) . . . . ?
N4 C28 C25 C24 -176.2(5) . . . . ?
C27 C28 C25 C24 2.6(7) . . . . ?
C23 C26 C27 C28 0.0(7) . . . . ?
N4 C28 C27 C26 176.5(5) . . . . ?
C25 C28 C27 C26 -2.2(7) . . . . ?
C14 C13 N1 C6 -178.2(5) . . . . ?
C11 C13 N1 C6 0.5(5) . . . . ?
C14 C13 N1 C10 4.9(8) . . . . ?
C11 C13 N1 C10 -176.4(4) . . . . ?
C1 C6 N1 C13 -0.1(5) . . . . ?
C5 C6 N1 C13 179.8(5) . . . . ?
C1 C6 N1 C10 176.8(4) . . . . ?
C5 C6 N1 C10 -3.4(8) . . . . ?
C9 C10 N1 C13 82.0(7) . . . . ?
C9 C10 N1 C6 -94.3(7) . . . . ?
C27 C28 N4 C29 -179.4(6) . . . . ?
C25 C28 N4 C29 -0.7(8) . . . . ?
C27 C28 N4 C30 2.2(8) . . . . ?
C25 C28 N4 C30 -179.0(6) . . . . ?
